data_7015287
loop_
_publ_author_name
'Galajov, Miguel'
'Garc\'ia, Carlos'
'G\'omez, Manuel'
'G\'omez-Sal, Pilar'

_publ_section_title
;
 Trialkyl imido niobium and tantalum compounds: synthesis, structural
 study and migratory insertion reactions.
;
_journal_issue 12
_journal_name_full 'Dalton transactions (Cambridge, England : 2003)'
_journal_page_first 2797
_journal_page_last 2804
_journal_paper_doi 10.1039/c0dt01449d
_journal_volume 40
_journal_year 2011
_chemical_compound_source 'synthesis as described'
_chemical_formula_moiety 'C28 H75 N1 O2 Si6 Ta2'
_chemical_formula_sum 'C28 H75 N O2 Si6 Ta2'
_chemical_formula_weight 988.33
_chemical_name_systematic
;
?
;
_space_group_IT_number 2
_symmetry_cell_setting triclinic
_symmetry_Int_Tables_number 2
_symmetry_space_group_name_Hall '-P 1'
_symmetry_space_group_name_H-M 'P -1'
_atom_sites_solution_hydrogens geom
_atom_sites_solution_primary direct
_atom_sites_solution_secondary difmap
_audit_conform_dict_location ftp://ftp.iucr.org/pub/cif_core.dic
_audit_conform_dict_name cif_core.dic
_audit_conform_dict_version 2.4
_audit_creation_date 2010-12-13T11:49:58-00:00
_audit_creation_method 'WinGX routine CIF_UPDATE'
_cell_angle_alpha 93.650(10)
_cell_angle_beta 94.013(9)
_cell_angle_gamma 105.789(9)
_cell_formula_units_Z 2
_cell_length_a 11.102(2)
_cell_length_b 14.161(3)
_cell_length_c 15.7690(10)
_cell_measurement_reflns_used 286
_cell_measurement_temperature 200(2)
_cell_measurement_theta_max 18.17
_cell_measurement_theta_min 3.45
_cell_measurement_wavelength 0.71073
_cell_volume 2370.9(7)
_computing_cell_refinement 'Dirax/lsq (Duisenberg & Schreurs, 1989-2000)'
_computing_data_collection 'Collect (Bruker AXS BV, 1997-2004)'
_computing_data_reduction 'EvalCCD (Duisenberg & Schreurs 1990-2000)'
_computing_molecular_graphics 'Ortep-3 for Windows (Farrugia, 1997)'
_computing_publication_material 'WinGX publication routines (Farrugia, 1999)'
_computing_structure_refinement 'SHELXL-97 (Sheldrick, 2008)'
_computing_structure_solution 'SIR97 (Giacovazzo et al, 1997)'
_diffrn_ambient_temperature 200(2)
_diffrn_detector 'CCD plate'
_diffrn_detector_area_resol_mean 9
_diffrn_measured_fraction_theta_full 0.963
_diffrn_measured_fraction_theta_max 0.963
_diffrn_measurement_device '95mm CCD camera on \k-goniostat'
_diffrn_measurement_device_type KappaCCD
_diffrn_measurement_method 'CCD rotation images, thick slices'
_diffrn_orient_matrix_type X=UH
_diffrn_orient_matrix_UB_11 0.01
_diffrn_orient_matrix_UB_12 0
_diffrn_orient_matrix_UB_13 0
_diffrn_orient_matrix_UB_21 0
_diffrn_orient_matrix_UB_22 0.01
_diffrn_orient_matrix_UB_23 0
_diffrn_orient_matrix_UB_31 0
_diffrn_orient_matrix_UB_32 0
_diffrn_orient_matrix_UB_33 0.01
_diffrn_radiation_monochromator graphite
_diffrn_radiation_probe x-ray
_diffrn_radiation_type MoK\a
_diffrn_radiation_wavelength 0.71069
_diffrn_reflns_av_R_equivalents 0.083
_diffrn_reflns_av_unetI/netI 0.1921
_diffrn_reflns_limit_h_max 13
_diffrn_reflns_limit_h_min -14
_diffrn_reflns_limit_k_max 18
_diffrn_reflns_limit_k_min -18
_diffrn_reflns_limit_l_max 20
_diffrn_reflns_limit_l_min -20
_diffrn_reflns_number 17615
_diffrn_reflns_reduction_process
;
Scaled and merged with Sortav
R.H. Blessing, (1987) Cryst. Rev. 1, 3-58
R.H. Blessing, (1989) J. Appl. Cryst. 22, 396-397
;
_diffrn_reflns_theta_full 27.5
_diffrn_reflns_theta_max 27.5
_diffrn_reflns_theta_min 3
_diffrn_source 'Enraf Nonius FR590'
_exptl_absorpt_coefficient_mu 4.784
_exptl_absorpt_correction_T_max 0.116
_exptl_absorpt_correction_T_min 0.06
_exptl_absorpt_correction_type multi-scan
_exptl_absorpt_process_details
;
R.H. Blessing, Acta Cryst. (1995), A51, 33-38
;
_exptl_crystal_colour colourless
_exptl_crystal_density_diffrn 1.384
_exptl_crystal_density_method 'not measured'
_exptl_crystal_description prism
_exptl_crystal_F_000 992
_exptl_crystal_size_max 0.5
_exptl_crystal_size_mid 0.5
_exptl_crystal_size_min 0.25
_refine_diff_density_max 3.18
_refine_diff_density_min -3.27
_refine_diff_density_rms 0.242
_refine_ls_extinction_method none
_refine_ls_goodness_of_fit_ref 0.888
_refine_ls_hydrogen_treatment constr
_refine_ls_matrix_type full
_refine_ls_number_parameters 352
_refine_ls_number_reflns 10494
_refine_ls_number_restraints 0
_refine_ls_restrained_S_all 0.888
_refine_ls_R_factor_all 0.1259
_refine_ls_R_factor_gt 0.0637
_refine_ls_shift/su_max 0.003
_refine_ls_shift/su_mean 0
_refine_ls_structure_factor_coef Fsqd
_refine_ls_weighting_details 'calc w=1/[\s^2^(Fo^2^)+(0.0000P)^2^+0.0000P] where P=(Fo^2^+2Fc^2^)/3'
_refine_ls_weighting_scheme calc
_refine_ls_wR_factor_gt 0.1368
_refine_ls_wR_factor_ref 0.171
_reflns_number_gt 5877
_reflns_number_total 10494
_reflns_threshold_expression >2\s(I)
_cod_data_source_file c0dt01449d.txt
_cod_data_source_block import
_cod_original_sg_symbol_Hall 'P -1'
_cod_database_code 7015287

loop_
_symmetry_equiv_pos_as_xyz
'x, y, z'
'-x, -y, -z'

loop_
_atom_site_label
_atom_site_type_symbol
_atom_site_fract_x
_atom_site_fract_y
_atom_site_fract_z
_atom_site_U_iso_or_equiv
_atom_site_adp_type
_atom_site_occupancy
_atom_site_symmetry_multiplicity
_atom_site_calc_flag
_atom_site_refinement_flags
_atom_site_disorder_assembly
_atom_site_disorder_group
Ta1 Ta 0.64652(4) 0.41911(3) 0.75092(2) 0.03617(14) Uani 1 1 d . . .
Ta2 Ta 0.38191(4) 0.18340(3) 0.75675(2) 0.04017(15) Uani 1 1 d . . .
O1 O 0.5241(8) 0.2920(5) 0.7519(5) 0.0453(18) Uani 1 1 d . . .
O2 O 0.7800(9) 0.5342(6) 0.7590(5) 0.057(2) Uani 1 1 d . . .
N1 N 0.3128(12) 0.1260(7) 0.6558(6) 0.057(3) Uani 1 1 d . . .
Si1 Si 0.5120(5) -0.0141(3) 0.8182(3) 0.0706(11) Uani 1 1 d . . .
Si2 Si 0.7902(5) 0.3170(4) 0.5955(3) 0.0777(12) Uani 1 1 d . . .
Si3 Si 0.7147(3) 0.4007(3) 0.96692(19) 0.0506(8) Uani 1 1 d . . .
Si4 Si 0.9213(4) 0.7222(3) 0.7410(4) 0.0832(14) Uani 1 1 d . . .
Si5 Si 0.4098(3) 0.5267(2) 0.68706(19) 0.0481(7) Uani 1 1 d . . .
Si6 Si 0.1021(5) 0.1563(3) 0.8589(4) 0.0858(15) Uani 1 1 d . . .
C11 C 0.4084(18) 0.0653(10) 0.8265(9) 0.073(4) Uani 1 1 d . . .
H11A H 0.4259 0.0942 0.8865 0.088 Uiso 1 1 calc R . .
H11B H 0.3233 0.0186 0.8232 0.088 Uiso 1 1 calc R . .
C12 C 0.503(3) -0.0683(18) 0.7091(14) 0.146(11) Uani 1 1 d . . .
H12A H 0.4166 -0.1063 0.6908 0.219 Uiso 1 1 calc R . .
H12B H 0.5584 -0.1119 0.7067 0.219 Uiso 1 1 calc R . .
H12C H 0.5306 -0.0158 0.6712 0.219 Uiso 1 1 calc R . .
C13 C 0.463(3) -0.1186(15) 0.8868(16) 0.129(9) Uani 1 1 d . . .
H13A H 0.466 -0.0925 0.9462 0.194 Uiso 1 1 calc R . .
H13B H 0.52 -0.1603 0.8827 0.194 Uiso 1 1 calc R . .
H13C H 0.377 -0.1577 0.8673 0.194 Uiso 1 1 calc R . .
C14 C 0.668(3) 0.0553(17) 0.8594(19) 0.139(9) Uani 1 1 d . . .
H14A H 0.666 0.0846 0.9171 0.208 Uiso 1 1 calc R . .
H14B H 0.7004 0.1077 0.8223 0.208 Uiso 1 1 calc R . .
H14C H 0.7228 0.0115 0.8613 0.208 Uiso 1 1 calc R . .
C21 C 0.6729(13) 0.3831(8) 0.6197(7) 0.050(3) Uani 1 1 d . . .
H21A H 0.5907 0.343 0.5917 0.06 Uiso 1 1 calc R . .
H21B H 0.6951 0.4455 0.5918 0.06 Uiso 1 1 calc R . .
C22 C 0.786(2) 0.2860(15) 0.4808(10) 0.105(7) Uani 1 1 d . . .
H22A H 0.6989 0.2525 0.4581 0.157 Uiso 1 1 calc R . .
H22B H 0.839 0.2425 0.4704 0.157 Uiso 1 1 calc R . .
H22C H 0.8161 0.3464 0.4524 0.157 Uiso 1 1 calc R . .
C23 C 0.747(3) 0.1922(15) 0.6420(13) 0.124(9) Uani 1 1 d . . .
H23A H 0.7499 0.2021 0.7043 0.186 Uiso 1 1 calc R . .
H23B H 0.8065 0.1556 0.6266 0.186 Uiso 1 1 calc R . .
H23C H 0.6617 0.1547 0.619 0.186 Uiso 1 1 calc R . .
C24 C 0.946(2) 0.377(2) 0.6419(18) 0.137(9) Uani 1 1 d . . .
H24A H 0.9449 0.392 0.7033 0.205 Uiso 1 1 calc R . .
H24B H 0.9799 0.4378 0.615 0.205 Uiso 1 1 calc R . .
H24C H 1.0001 0.3329 0.633 0.205 Uiso 1 1 calc R . .
C31 C 0.7495(12) 0.3749(8) 0.8552(6) 0.045(3) Uani 1 1 d . . .
H31A H 0.7367 0.3029 0.8453 0.055 Uiso 1 1 calc R . .
H31B H 0.84 0.4067 0.8515 0.055 Uiso 1 1 calc R . .
C32 C 0.825(2) 0.3594(17) 1.0415(9) 0.112(8) Uani 1 1 d . . .
H32A H 0.8105 0.3757 1.1006 0.168 Uiso 1 1 calc R . .
H32B H 0.912 0.3929 1.0318 0.168 Uiso 1 1 calc R . .
H32C H 0.8106 0.2881 1.0313 0.168 Uiso 1 1 calc R . .
C33 C 0.740(2) 0.5347(12) 0.9927(11) 0.102(6) Uani 1 1 d . . .
H33A H 0.7246 0.5469 1.0523 0.153 Uiso 1 1 calc R . .
H33B H 0.682 0.558 0.9553 0.153 Uiso 1 1 calc R . .
H33C H 0.8268 0.5699 0.9842 0.153 Uiso 1 1 calc R . .
C34 C 0.5479(16) 0.3390(14) 0.9842(10) 0.081(5) Uani 1 1 d . . .
H34A H 0.5329 0.355 1.0432 0.122 Uiso 1 1 calc R . .
H34B H 0.5315 0.2675 0.9733 0.122 Uiso 1 1 calc R . .
H34C H 0.4917 0.3622 0.9451 0.122 Uiso 1 1 calc R . .
C41 C 0.9030(16) 0.5986(8) 0.7852(9) 0.069(4) Uani 1 1 d . . .
H41A H 0.9675 0.5687 0.7644 0.082 Uiso 1 1 calc R . .
H41B H 0.9157 0.6077 0.8482 0.082 Uiso 1 1 calc R . .
C42 C 0.894(3) 0.703(3) 0.6273(18) 0.22(2) Uani 1 1 d . . .
H42A H 0.8092 0.6588 0.6115 0.323 Uiso 1 1 calc R . .
H42B H 0.956 0.6724 0.6048 0.323 Uiso 1 1 calc R . .
H42C H 0.9013 0.7659 0.6032 0.323 Uiso 1 1 calc R . .
C43 C 0.809(3) 0.7786(17) 0.792(3) 0.188(16) Uani 1 1 d . . .
H43A H 0.8295 0.7865 0.854 0.282 Uiso 1 1 calc R . .
H43B H 0.7236 0.7359 0.7781 0.282 Uiso 1 1 calc R . .
H43C H 0.8158 0.8432 0.7708 0.282 Uiso 1 1 calc R . .
C44 C 1.086(2) 0.7962(12) 0.7781(18) 0.119(8) Uani 1 1 d . . .
H44A H 1.0952 0.8049 0.8406 0.178 Uiso 1 1 calc R . .
H44B H 1.1025 0.8608 0.7553 0.178 Uiso 1 1 calc R . .
H44C H 1.1449 0.7616 0.758 0.178 Uiso 1 1 calc R . .
C51 C 0.5085(12) 0.4946(8) 0.7767(6) 0.047(3) Uani 1 1 d . . .
H51A H 0.45 0.4541 0.8135 0.056 Uiso 1 1 calc R . .
H51B H 0.5526 0.5569 0.8112 0.056 Uiso 1 1 calc R . .
C52 C 0.3256(16) 0.4158(11) 0.6130(9) 0.075(4) Uani 1 1 d . . .
H52A H 0.2699 0.3673 0.6448 0.112 Uiso 1 1 calc R . .
H52B H 0.3872 0.3865 0.5884 0.112 Uiso 1 1 calc R . .
H52C H 0.2757 0.4355 0.5672 0.112 Uiso 1 1 calc R . .
C53 C 0.5093(16) 0.6137(12) 0.6204(10) 0.077(4) Uani 1 1 d . . .
H53A H 0.5708 0.5837 0.5966 0.115 Uiso 1 1 calc R . .
H53B H 0.5536 0.6745 0.6556 0.115 Uiso 1 1 calc R . .
H53C H 0.4563 0.629 0.5739 0.115 Uiso 1 1 calc R . .
C54 C 0.2907(18) 0.5806(14) 0.7335(10) 0.088(5) Uani 1 1 d . . .
H54A H 0.235 0.5314 0.7646 0.132 Uiso 1 1 calc R . .
H54B H 0.241 0.6003 0.6875 0.132 Uiso 1 1 calc R . .
H54C H 0.3335 0.6384 0.7727 0.132 Uiso 1 1 calc R . .
C61 C 0.2395(13) 0.2338(10) 0.8111(9) 0.058(3) Uani 1 1 d . . .
H61A H 0.2832 0.2862 0.8562 0.069 Uiso 1 1 calc R . .
H61B H 0.2043 0.2669 0.7661 0.069 Uiso 1 1 calc R . .
C62 C 0.156(3) 0.096(3) 0.949(2) 0.200(17) Uani 1 1 d . . .
H62A H 0.0836 0.0554 0.974 0.3 Uiso 1 1 calc R . .
H62B H 0.207 0.1465 0.9926 0.3 Uiso 1 1 calc R . .
H62C H 0.2077 0.0544 0.9286 0.3 Uiso 1 1 calc R . .
C63 C 0.010(2) 0.0583(14) 0.776(2) 0.170(14) Uani 1 1 d . . .
H63A H -0.0644 0.018 0.7998 0.255 Uiso 1 1 calc R . .
H63B H 0.0623 0.0165 0.7578 0.255 Uiso 1 1 calc R . .
H63C H -0.0169 0.089 0.7267 0.255 Uiso 1 1 calc R . .
C64 C -0.002(2) 0.2345(17) 0.892(2) 0.146(11) Uani 1 1 d . . .
H64A H -0.0307 0.2627 0.8414 0.219 Uiso 1 1 calc R . .
H64B H 0.0452 0.2878 0.9339 0.219 Uiso 1 1 calc R . .
H64C H -0.0749 0.1938 0.9165 0.219 Uiso 1 1 calc R . .
C71 C 0.2593(19) 0.0920(10) 0.5686(9) 0.077(5) Uani 1 1 d . . .
C72 C 0.362(3) 0.130(3) 0.5105(12) 0.202(19) Uani 1 1 d . . .
H72A H 0.3303 0.1075 0.4511 0.304 Uiso 1 1 calc R . .
H72B H 0.4344 0.1053 0.5259 0.304 Uiso 1 1 calc R . .
H72C H 0.3886 0.2023 0.5171 0.304 Uiso 1 1 calc R . .
C73 C 0.214(3) -0.0212(12) 0.5640(13) 0.135(10) Uani 1 1 d . . .
H73A H 0.1764 -0.047 0.5062 0.202 Uiso 1 1 calc R . .
H73B H 0.1513 -0.0414 0.6048 0.202 Uiso 1 1 calc R . .
H73C H 0.2856 -0.0472 0.578 0.202 Uiso 1 1 calc R . .
C74 C 0.151(3) 0.1299(15) 0.5475(14) 0.146(12) Uani 1 1 d . . .
H74A H 0.0856 0.1049 0.5854 0.22 Uiso 1 1 calc R . .
H74B H 0.118 0.1081 0.4882 0.22 Uiso 1 1 calc R . .
H74C H 0.1778 0.2021 0.5549 0.22 Uiso 1 1 calc R . .

loop_
_atom_site_aniso_label
_atom_site_aniso_U_11
_atom_site_aniso_U_22
_atom_site_aniso_U_33
_atom_site_aniso_U_23
_atom_site_aniso_U_13
_atom_site_aniso_U_12
Ta1 0.0427(3) 0.0370(2) 0.0297(2) 0.00226(16) 0.00255(17) 0.01302(19)
Ta2 0.0497(3) 0.0342(2) 0.0367(2) 0.00264(17) 0.00433(19) 0.0119(2)
O1 0.044(5) 0.040(4) 0.046(4) -0.002(3) 0.008(3) 0.001(3)
O2 0.058(6) 0.045(4) 0.060(5) 0.003(4) -0.009(4) 0.005(4)
N1 0.077(8) 0.039(5) 0.046(5) -0.014(4) -0.002(5) 0.007(5)
Si1 0.088(3) 0.058(2) 0.075(2) 0.0051(18) 0.003(2) 0.036(2)
Si2 0.083(3) 0.111(3) 0.055(2) -0.008(2) 0.010(2) 0.057(3)
Si3 0.056(2) 0.0674(19) 0.0346(14) -0.0020(13) -0.0011(13) 0.0298(17)
Si4 0.054(3) 0.057(2) 0.138(4) 0.043(3) -0.004(3) 0.0094(19)
Si5 0.057(2) 0.0594(17) 0.0370(15) 0.0076(13) 0.0048(13) 0.0302(16)
Si6 0.064(3) 0.072(2) 0.128(4) 0.007(3) 0.045(3) 0.021(2)
C11 0.116(14) 0.070(8) 0.054(7) 0.023(6) 0.021(8) 0.053(9)
C12 0.23(3) 0.15(2) 0.096(15) -0.017(14) 0.016(18) 0.12(2)
C13 0.18(3) 0.094(13) 0.126(18) 0.044(13) 0.020(17) 0.044(16)
C14 0.13(2) 0.102(15) 0.18(3) 0.034(16) 0.006(19) 0.034(16)
C21 0.058(8) 0.054(6) 0.040(5) 0.013(5) 0.012(5) 0.016(6)
C22 0.16(2) 0.119(14) 0.060(9) 0.009(9) 0.048(11) 0.069(14)
C23 0.22(3) 0.108(14) 0.082(12) 0.028(11) 0.034(15) 0.097(17)
C24 0.077(15) 0.16(2) 0.18(2) -0.023(18) 0.023(15) 0.060(16)
C31 0.061(8) 0.053(6) 0.031(5) -0.007(4) 0.001(5) 0.033(6)
C32 0.143(18) 0.20(2) 0.034(7) 0.009(9) -0.002(8) 0.123(18)
C33 0.146(19) 0.089(11) 0.069(10) -0.034(8) 0.015(11) 0.037(12)
C34 0.072(11) 0.123(13) 0.058(8) 0.018(8) 0.016(7) 0.038(10)
C41 0.094(12) 0.043(6) 0.064(8) 0.029(6) -0.014(7) 0.011(7)
C42 0.12(2) 0.36(5) 0.16(2) 0.20(3) -0.005(18) 0.02(3)
C43 0.12(2) 0.086(14) 0.35(5) -0.05(2) -0.03(3) 0.039(15)
C44 0.092(16) 0.054(9) 0.20(2) 0.026(12) -0.010(15) 0.009(10)
C51 0.056(8) 0.059(6) 0.034(5) -0.007(5) 0.012(5) 0.030(6)
C52 0.076(11) 0.086(10) 0.055(8) -0.007(7) -0.018(7) 0.020(9)
C53 0.080(11) 0.085(9) 0.074(9) 0.034(8) 0.003(8) 0.034(9)
C54 0.102(14) 0.139(14) 0.060(8) 0.003(9) 0.014(8) 0.096(13)
C61 0.053(8) 0.067(7) 0.062(7) 0.000(6) 0.018(6) 0.028(7)
C62 0.14(3) 0.34(5) 0.16(3) 0.13(3) 0.08(2) 0.08(3)
C63 0.102(19) 0.071(11) 0.31(4) -0.072(17) 0.06(2) -0.007(12)
C64 0.068(14) 0.119(16) 0.24(3) -0.064(17) 0.050(17) 0.012(13)
C71 0.116(14) 0.057(7) 0.048(7) -0.006(6) -0.014(8) 0.015(9)
C72 0.20(3) 0.28(4) 0.049(11) -0.051(16) 0.023(14) -0.06(3)
C73 0.20(3) 0.067(10) 0.108(15) -0.046(10) -0.062(16) 0.021(13)
C74 0.21(3) 0.102(14) 0.103(15) -0.002(12) -0.088(18) 0.035(17)

loop_
_atom_type_symbol
_atom_type_description
_atom_type_scat_dispersion_real
_atom_type_scat_dispersion_imag
_atom_type_scat_source
C C 0.0033 0.0016 'International Tables Vol C Tables 4.2.6.8 and 6.1.1.4'
H H 0 0 'International Tables Vol C Tables 4.2.6.8 and 6.1.1.4'
N N 0.0061 0.0033 'International Tables Vol C Tables 4.2.6.8 and 6.1.1.4'
Si Si 0.0817 0.0704 'International Tables Vol C Tables 4.2.6.8 and 6.1.1.4'
Ta Ta -0.7052 6.5227 'International Tables Vol C Tables 4.2.6.8 and 6.1.1.4'
O O 0.0106 0.006 'International Tables Vol C Tables 4.2.6.8 and 6.1.1.4'

loop_
_exptl_crystal_face_index_h
_exptl_crystal_face_index_k
_exptl_crystal_face_index_l
_exptl_crystal_face_perp_dist
-3 5 -1 0.137
-1 0 3 0.294
1 0 -4 0.367
2 -4 1 0.103
0 10 -1 0.099
0 -6 1 0.127

loop_
_geom_angle_atom_site_label_1
_geom_angle_atom_site_label_2
_geom_angle_atom_site_label_3
_geom_angle
_geom_angle_site_symmetry_1
_geom_angle_site_symmetry_3
_geom_angle_publ_flag
O2 Ta1 O1 172.0(4) . . ?
O2 Ta1 C51 94.4(4) . . ?
O1 Ta1 C51 91.4(4) . . ?
O2 Ta1 C31 86.0(4) . . ?
O1 Ta1 C31 86.3(4) . . ?
C51 Ta1 C31 119.8(4) . . ?
O2 Ta1 C21 92.2(4) . . ?
O1 Ta1 C21 89.9(4) . . ?
C51 Ta1 C21 118.6(5) . . ?
C31 Ta1 C21 121.5(4) . . ?
N1 Ta2 O1 113.8(4) . . ?
N1 Ta2 C61 104.7(6) . . ?
O1 Ta2 C61 108.9(4) . . ?
N1 Ta2 C11 104.2(6) . . ?
O1 Ta2 C11 117.0(6) . . ?
C61 Ta2 C11 107.4(5) . . ?
Ta2 O1 Ta1 168.4(5) . . ?
C41 O2 Ta1 157.6(7) . . ?
C71 N1 Ta2 172.3(9) . . ?
C14 Si1 C11 108.6(10) . . ?
C14 Si1 C12 113.3(15) . . ?
C11 Si1 C12 111.2(10) . . ?
C14 Si1 C13 106.7(13) . . ?
C11 Si1 C13 110.0(10) . . ?
C12 Si1 C13 106.9(12) . . ?
C24 Si2 C22 112.0(12) . . ?
C24 Si2 C21 114.6(9) . . ?
C22 Si2 C21 111.2(8) . . ?
C24 Si2 C23 104.7(14) . . ?
C22 Si2 C23 104.1(9) . . ?
C21 Si2 C23 109.4(8) . . ?
C33 Si3 C31 110.8(7) . . ?
C33 Si3 C34 106.9(10) . . ?
C31 Si3 C34 111.8(7) . . ?
C33 Si3 C32 107.7(10) . . ?
C31 Si3 C32 108.7(6) . . ?
C34 Si3 C32 110.8(9) . . ?
C42 Si4 C43 114.0(16) . . ?
C42 Si4 C44 112.9(12) . . ?
C43 Si4 C44 109.1(12) . . ?
C42 Si4 C41 108.3(13) . . ?
C43 Si4 C41 106.7(12) . . ?
C44 Si4 C41 105.3(8) . . ?
C53 Si5 C54 111.0(8) . . ?
C53 Si5 C52 105.8(8) . . ?
C54 Si5 C52 108.6(9) . . ?
C53 Si5 C51 110.8(7) . . ?
C54 Si5 C51 108.7(6) . . ?
C52 Si5 C51 111.9(6) . . ?
C62 Si6 C61 109.9(10) . . ?
C62 Si6 C63 108.4(17) . . ?
C61 Si6 C63 108.6(11) . . ?
C62 Si6 C64 112.6(15) . . ?
C61 Si6 C64 109.2(9) . . ?
C63 Si6 C64 108.0(12) . . ?
Si1 C11 Ta2 133.4(8) . . ?
Si1 C11 H11A 103.9 . . ?
Ta2 C11 H11A 103.9 . . ?
Si1 C11 H11B 103.9 . . ?
Ta2 C11 H11B 103.9 . . ?
H11A C11 H11B 105.4 . . ?
Si1 C12 H12A 109.5 . . ?
Si1 C12 H12B 109.5 . . ?
H12A C12 H12B 109.5 . . ?
Si1 C12 H12C 109.5 . . ?
H12A C12 H12C 109.5 . . ?
H12B C12 H12C 109.5 . . ?
Si1 C13 H13A 109.5 . . ?
Si1 C13 H13B 109.5 . . ?
H13A C13 H13B 109.5 . . ?
Si1 C13 H13C 109.5 . . ?
H13A C13 H13C 109.5 . . ?
H13B C13 H13C 109.5 . . ?
Si1 C14 H14A 109.5 . . ?
Si1 C14 H14B 109.5 . . ?
H14A C14 H14B 109.5 . . ?
Si1 C14 H14C 109.5 . . ?
H14A C14 H14C 109.5 . . ?
H14B C14 H14C 109.5 . . ?
Si2 C21 Ta1 119.5(6) . . ?
Si2 C21 H21A 107.4 . . ?
Ta1 C21 H21A 107.4 . . ?
Si2 C21 H21B 107.4 . . ?
Ta1 C21 H21B 107.4 . . ?
H21A C21 H21B 107 . . ?
Si2 C22 H22A 109.5 . . ?
Si2 C22 H22B 109.5 . . ?
H22A C22 H22B 109.5 . . ?
Si2 C22 H22C 109.5 . . ?
H22A C22 H22C 109.5 . . ?
H22B C22 H22C 109.5 . . ?
Si2 C23 H23A 109.5 . . ?
Si2 C23 H23B 109.5 . . ?
H23A C23 H23B 109.5 . . ?
Si2 C23 H23C 109.5 . . ?
H23A C23 H23C 109.5 . . ?
H23B C23 H23C 109.5 . . ?
Si2 C24 H24A 109.5 . . ?
Si2 C24 H24B 109.5 . . ?
H24A C24 H24B 109.5 . . ?
Si2 C24 H24C 109.5 . . ?
H24A C24 H24C 109.5 . . ?
H24B C24 H24C 109.5 . . ?
Si3 C31 Ta1 119.5(6) . . ?
Si3 C31 H31A 107.4 . . ?
Ta1 C31 H31A 107.4 . . ?
Si3 C31 H31B 107.4 . . ?
Ta1 C31 H31B 107.4 . . ?
H31A C31 H31B 107 . . ?
Si3 C32 H32A 109.5 . . ?
Si3 C32 H32B 109.5 . . ?
H32A C32 H32B 109.5 . . ?
Si3 C32 H32C 109.5 . . ?
H32A C32 H32C 109.5 . . ?
H32B C32 H32C 109.5 . . ?
Si3 C33 H33A 109.5 . . ?
Si3 C33 H33B 109.5 . . ?
H33A C33 H33B 109.5 . . ?
Si3 C33 H33C 109.5 . . ?
H33A C33 H33C 109.5 . . ?
H33B C33 H33C 109.5 . . ?
Si3 C34 H34A 109.5 . . ?
Si3 C34 H34B 109.5 . . ?
H34A C34 H34B 109.5 . . ?
Si3 C34 H34C 109.5 . . ?
H34A C34 H34C 109.5 . . ?
H34B C34 H34C 109.5 . . ?
O2 C41 Si4 110.3(9) . . ?
O2 C41 H41A 109.6 . . ?
Si4 C41 H41A 109.6 . . ?
O2 C41 H41B 109.6 . . ?
Si4 C41 H41B 109.6 . . ?
H41A C41 H41B 108.1 . . ?
Si4 C42 H42A 109.5 . . ?
Si4 C42 H42B 109.5 . . ?
H42A C42 H42B 109.5 . . ?
Si4 C42 H42C 109.5 . . ?
H42A C42 H42C 109.5 . . ?
H42B C42 H42C 109.5 . . ?
Si4 C43 H43A 109.5 . . ?
Si4 C43 H43B 109.5 . . ?
H43A C43 H43B 109.5 . . ?
Si4 C43 H43C 109.5 . . ?
H43A C43 H43C 109.5 . . ?
H43B C43 H43C 109.5 . . ?
Si4 C44 H44A 109.5 . . ?
Si4 C44 H44B 109.5 . . ?
H44A C44 H44B 109.5 . . ?
Si4 C44 H44C 109.5 . . ?
H44A C44 H44C 109.5 . . ?
H44B C44 H44C 109.5 . . ?
Si5 C51 Ta1 120.9(5) . . ?
Si5 C51 H51A 107.1 . . ?
Ta1 C51 H51A 107.1 . . ?
Si5 C51 H51B 107.1 . . ?
Ta1 C51 H51B 107.1 . . ?
H51A C51 H51B 106.8 . . ?
Si5 C52 H52A 109.5 . . ?
Si5 C52 H52B 109.5 . . ?
H52A C52 H52B 109.5 . . ?
Si5 C52 H52C 109.5 . . ?
H52A C52 H52C 109.5 . . ?
H52B C52 H52C 109.5 . . ?
Si5 C53 H53A 109.5 . . ?
Si5 C53 H53B 109.5 . . ?
H53A C53 H53B 109.5 . . ?
Si5 C53 H53C 109.5 . . ?
H53A C53 H53C 109.5 . . ?
H53B C53 H53C 109.5 . . ?
Si5 C54 H54A 109.5 . . ?
Si5 C54 H54B 109.5 . . ?
H54A C54 H54B 109.5 . . ?
Si5 C54 H54C 109.5 . . ?
H54A C54 H54C 109.5 . . ?
H54B C54 H54C 109.5 . . ?
Si6 C61 Ta2 125.8(7) . . ?
Si6 C61 H61A 105.9 . . ?
Ta2 C61 H61A 105.9 . . ?
Si6 C61 H61B 105.9 . . ?
Ta2 C61 H61B 105.9 . . ?
H61A C61 H61B 106.2 . . ?
Si6 C62 H62A 109.5 . . ?
Si6 C62 H62B 109.5 . . ?
H62A C62 H62B 109.5 . . ?
Si6 C62 H62C 109.5 . . ?
H62A C62 H62C 109.5 . . ?
H62B C62 H62C 109.5 . . ?
Si6 C63 H63A 109.5 . . ?
Si6 C63 H63B 109.5 . . ?
H63A C63 H63B 109.5 . . ?
Si6 C63 H63C 109.5 . . ?
H63A C63 H63C 109.5 . . ?
H63B C63 H63C 109.5 . . ?
Si6 C64 H64A 109.5 . . ?
Si6 C64 H64B 109.5 . . ?
H64A C64 H64B 109.5 . . ?
Si6 C64 H64C 109.5 . . ?
H64A C64 H64C 109.5 . . ?
H64B C64 H64C 109.5 . . ?
N1 C71 C74 110.5(15) . . ?
N1 C71 C72 107.1(15) . . ?
C74 C71 C72 110(2) . . ?
N1 C71 C73 106.9(12) . . ?
C74 C71 C73 108.9(18) . . ?
C72 C71 C73 113(2) . . ?
C71 C72 H72A 109.5 . . ?
C71 C72 H72B 109.5 . . ?
H72A C72 H72B 109.5 . . ?
C71 C72 H72C 109.5 . . ?
H72A C72 H72C 109.5 . . ?
H72B C72 H72C 109.5 . . ?
C71 C73 H73A 109.5 . . ?
C71 C73 H73B 109.5 . . ?
H73A C73 H73B 109.5 . . ?
C71 C73 H73C 109.5 . . ?
H73A C73 H73C 109.5 . . ?
H73B C73 H73C 109.5 . . ?
C71 C74 H74A 109.5 . . ?
C71 C74 H74B 109.5 . . ?
H74A C74 H74B 109.5 . . ?
C71 C74 H74C 109.5 . . ?
H74A C74 H74C 109.5 . . ?
H74B C74 H74C 109.5 . . ?

loop_
_geom_bond_atom_site_label_1
_geom_bond_atom_site_label_2
_geom_bond_distance
_geom_bond_site_symmetry_2
_geom_bond_publ_flag
Ta1 O2 1.871(8) . ?
Ta1 O1 1.940(7) . ?
Ta1 C51 2.140(11) . ?
Ta1 C31 2.159(11) . ?
Ta1 C21 2.159(11) . ?
Ta2 N1 1.762(9) . ?
Ta2 O1 1.890(7) . ?
Ta2 C61 2.114(12) . ?
Ta2 C11 2.133(12) . ?
O2 C41 1.437(17) . ?
N1 C71 1.456(16) . ?
Si1 C14 1.80(3) . ?
Si1 C11 1.819(15) . ?
Si1 C12 1.82(2) . ?
Si1 C13 1.872(18) . ?
Si2 C24 1.79(3) . ?
Si2 C22 1.827(16) . ?
Si2 C21 1.844(13) . ?
Si2 C23 1.910(18) . ?
Si3 C33 1.855(16) . ?
Si3 C31 1.864(10) . ?
Si3 C34 1.867(17) . ?
Si3 C32 1.872(16) . ?
Si4 C42 1.79(3) . ?
Si4 C43 1.85(3) . ?
Si4 C44 1.87(2) . ?
Si4 C41 1.890(11) . ?
Si5 C53 1.852(15) . ?
Si5 C54 1.865(14) . ?
Si5 C52 1.877(14) . ?
Si5 C51 1.882(12) . ?
Si6 C62 1.85(3) . ?
Si6 C61 1.858(13) . ?
Si6 C63 1.87(3) . ?
Si6 C64 1.88(2) . ?
C11 H11A 0.99 . ?
C11 H11B 0.99 . ?
C12 H12A 0.98 . ?
C12 H12B 0.98 . ?
C12 H12C 0.98 . ?
C13 H13A 0.98 . ?
C13 H13B 0.98 . ?
C13 H13C 0.98 . ?
C14 H14A 0.98 . ?
C14 H14B 0.98 . ?
C14 H14C 0.98 . ?
C21 H21A 0.99 . ?
C21 H21B 0.99 . ?
C22 H22A 0.98 . ?
C22 H22B 0.98 . ?
C22 H22C 0.98 . ?
C23 H23A 0.98 . ?
C23 H23B 0.98 . ?
C23 H23C 0.98 . ?
C24 H24A 0.98 . ?
C24 H24B 0.98 . ?
C24 H24C 0.98 . ?
C31 H31A 0.99 . ?
C31 H31B 0.99 . ?
C32 H32A 0.98 . ?
C32 H32B 0.98 . ?
C32 H32C 0.98 . ?
C33 H33A 0.98 . ?
C33 H33B 0.98 . ?
C33 H33C 0.98 . ?
C34 H34A 0.98 . ?
C34 H34B 0.98 . ?
C34 H34C 0.98 . ?
C41 H41A 0.99 . ?
C41 H41B 0.99 . ?
C42 H42A 0.98 . ?
C42 H42B 0.98 . ?
C42 H42C 0.98 . ?
C43 H43A 0.98 . ?
C43 H43B 0.98 . ?
C43 H43C 0.98 . ?
C44 H44A 0.98 . ?
C44 H44B 0.98 . ?
C44 H44C 0.98 . ?
C51 H51A 0.99 . ?
C51 H51B 0.99 . ?
C52 H52A 0.98 . ?
C52 H52B 0.98 . ?
C52 H52C 0.98 . ?
C53 H53A 0.98 . ?
C53 H53B 0.98 . ?
C53 H53C 0.98 . ?
C54 H54A 0.98 . ?
C54 H54B 0.98 . ?
C54 H54C 0.98 . ?
C61 H61A 0.99 . ?
C61 H61B 0.99 . ?
C62 H62A 0.98 . ?
C62 H62B 0.98 . ?
C62 H62C 0.98 . ?
C63 H63A 0.98 . ?
C63 H63B 0.98 . ?
C63 H63C 0.98 . ?
C64 H64A 0.98 . ?
C64 H64B 0.98 . ?
C64 H64C 0.98 . ?
C71 C74 1.47(3) . ?
C71 C72 1.52(3) . ?
C71 C73 1.54(2) . ?
C72 H72A 0.98 . ?
C72 H72B 0.98 . ?
C72 H72C 0.98 . ?
C73 H73A 0.98 . ?
C73 H73B 0.98 . ?
C73 H73C 0.98 . ?
C74 H74A 0.98 . ?
C74 H74B 0.98 . ?
C74 H74C 0.98 . ?

loop_
_cod_related_entry_id
_cod_related_entry_database
_cod_related_entry_code
1 ChemSpider 30652808
